data_4502789
loop_
_publ_author_name
'Bhattacharya, Suman'
'Saha, Binoy K.'

_publ_section_title
;
 Isostructurality in the Guest Free Forms and in the Clathrates of
 1,3,5-Triethyl-2,4,6-tris(4-halophenoxy)methylbenzenes
;
_journal_issue 1
_journal_name_full 'Crystal Growth &amp; Design'
_journal_page_first 169
_journal_paper_doi 10.1021/cg2009144
_journal_volume 12
_journal_year 2012
_chemical_formula_moiety 'C33 H33 I3 O3, C5 H5 N1'
_chemical_formula_sum 'C38 H38 I3 N O3'
_chemical_formula_weight 936.40
_chemical_name_common '1I, pyridine'
_chemical_name_systematic
;
1,3,5-triethyl-2,4,6-tris(4-iodophenoxy)methylbenzene, pyridine
;
_space_group_crystal_system triclinic
_space_group_IT_number 2
_space_group_name_Hall '-P 1'
_space_group_name_H-M_alt 'P -1'
_symmetry_space_group_name_Hall '-P 1'
_symmetry_space_group_name_H-M 'P -1'
_atom_sites_solution_hydrogens geom
_atom_sites_solution_primary direct
_atom_sites_solution_secondary difmap
_audit_creation_date 2011-09-21
_audit_creation_method
;
  Olex2 1.1
  (compiled 2011.08.18 svn.r1932, GUI svn.r3819)
;
_cell_angle_alpha 90.411(5)
_cell_angle_beta 107.322(5)
_cell_angle_gamma 90.923(5)
_cell_formula_units_Z 2
_cell_length_a 9.9646(6)
_cell_length_b 13.3987(7)
_cell_length_c 14.6107(8)
_cell_measurement_reflns_used 4442
_cell_measurement_temperature 298(2)
_cell_measurement_theta_max 29.3304
_cell_measurement_theta_min 2.6606
_cell_volume 1861.85(19)
_computing_cell_refinement
;
CrysAlisPro, Oxford Diffraction Ltd.,
Version 1.171.34.44 (release 25-10-2010 CrysAlis171 .NET)
(compiled Oct 25 2010,18:11:34)
;
_computing_data_collection
;
CrysAlisPro, Oxford Diffraction Ltd.,
Version 1.171.34.44 (release 25-10-2010 CrysAlis171 .NET)
(compiled Oct 25 2010,18:11:34)
;
_computing_data_reduction
;
CrysAlisPro, Oxford Diffraction Ltd.,
Version 1.171.34.44 (release 25-10-2010 CrysAlis171 .NET)
(compiled Oct 25 2010,18:11:34)
;
_computing_molecular_graphics
;
O. V. Dolomanov, L. J. Bourhis, R. J. Gildea, J. A. K. Howard and H. Puschmann,
OLEX2: a complete structure solution, refinement and analysis program.
J. Appl. Cryst. (2009). 42, 339-341.
;
_computing_publication_material
;
O. V. Dolomanov, L. J. Bourhis, R. J. Gildea, J. A. K. Howard and H. Puschmann,
OLEX2: a complete structure solution, refinement and analysis program.
J. Appl. Cryst. (2009). 42, 339-341.
;
_computing_structure_refinement
;
XL, G.M. Sheldrick, Acta Cryst.
(2008). A64, 112-122
;
_computing_structure_solution 'SHELXS-97 (Sheldrick, 1990)'
_diffrn_ambient_temperature 298(2)
_diffrn_detector_area_resol_mean 15.9821
_diffrn_measured_fraction_theta_full 0.947
_diffrn_measured_fraction_theta_max 0.764
_diffrn_measurement_details
;
  1 omega   34.00   91.00   1.0000    3.8500
omega____ theta____ kappa____ phi______ frames
    -       19.2928  179.0000  -60.0000 57

  2 omega  -41.00   44.00   1.0000    3.8500
omega____ theta____ kappa____ phi______ frames
    -       19.2928  -37.0000  -60.0000 85

  3 omega   -7.00   89.00   1.0000    3.8500
omega____ theta____ kappa____ phi______ frames
    -       19.2928   77.0000   90.0000 96

  4 omega   -7.00   43.00   1.0000    3.8500
omega____ theta____ kappa____ phi______ frames
    -       19.2928   37.0000  -60.0000 50
;
_diffrn_measurement_device_type 'Xcalibur, Eos'
_diffrn_measurement_method '\w scans'
_diffrn_orient_matrix_UB_11 0.0290888000
_diffrn_orient_matrix_UB_12 0.0382485000
_diffrn_orient_matrix_UB_13 0.0343219000
_diffrn_orient_matrix_UB_21 -0.0578996000
_diffrn_orient_matrix_UB_22 0.0307124000
_diffrn_orient_matrix_UB_23 -0.0218003000
_diffrn_orient_matrix_UB_31 -0.0369400000
_diffrn_orient_matrix_UB_32 -0.0199475000
_diffrn_orient_matrix_UB_33 0.0305938000
_diffrn_radiation_monochromator graphite
_diffrn_radiation_type 'Mo K\a'
_diffrn_radiation_wavelength 0.7107
_diffrn_reflns_av_R_equivalents 0.0195
_diffrn_reflns_av_unetI/netI 0.0500
_diffrn_reflns_limit_h_max 13
_diffrn_reflns_limit_h_min -10
_diffrn_reflns_limit_k_max 18
_diffrn_reflns_limit_k_min -17
_diffrn_reflns_limit_l_max 20
_diffrn_reflns_limit_l_min -17
_diffrn_reflns_number 11307
_diffrn_reflns_theta_full 25.00
_diffrn_reflns_theta_max 29.39
_diffrn_reflns_theta_min 2.66
_diffrn_source 'Enhance (Mo) X-ray Source'
_exptl_absorpt_coefficient_mu 2.553
_exptl_absorpt_correction_T_max 0.632
_exptl_absorpt_correction_T_min 0.484
_exptl_absorpt_correction_type multi-scan
_exptl_absorpt_process_details
;
CrysAlisPro, Oxford Diffraction Ltd.,
Version 1.171.34.44 (release 25-10-2010 CrysAlis171 .NET)
(compiled Oct 25 2010,18:11:34)
Empirical absorption correction using spherical harmonics,
 implemented in SCALE3 ABSPACK scaling algorithm.
;
_exptl_crystal_colour colorless
_exptl_crystal_density_diffrn 1.672
_exptl_crystal_density_method 'not measured'
_exptl_crystal_description plate
_exptl_crystal_F_000 912
_exptl_crystal_size_max 0.34
_exptl_crystal_size_mid 0.24
_exptl_crystal_size_min 0.18
_refine_diff_density_max 2.409
_refine_diff_density_min -2.104
_refine_diff_density_rms 0.121
_refine_ls_extinction_method none
_refine_ls_goodness_of_fit_ref 1.039
_refine_ls_hydrogen_treatment constr
_refine_ls_matrix_type full
_refine_ls_number_parameters 428
_refine_ls_number_reflns 10271
_refine_ls_number_restraints 0
_refine_ls_restrained_S_all 1.039
_refine_ls_R_factor_all 0.1059
_refine_ls_R_factor_gt 0.0662
_refine_ls_shift/su_max 0.001
_refine_ls_shift/su_mean 0.000
_refine_ls_structure_factor_coef Fsqd
_refine_ls_weighting_details 'calc w=1/[\s^2^(Fo^2^)+(0.0629P)^2^+6.3634P] where P=(Fo^2^+2Fc^2^)/3'
_refine_ls_weighting_scheme calc
_refine_ls_wR_factor_gt 0.1477
_refine_ls_wR_factor_ref 0.1737
_reflns_number_gt 5020
_reflns_number_total 10273
_reflns_threshold_expression >2sigma(I)
_cod_data_source_file cg2009144_si_001.cif
_cod_data_source_block 1I.pyridine
_cod_original_cell_volume 1861.85(18)
_cod_original_formula_sum 'C38 H38 I3 N1 O3'
_cod_database_code 4502789

loop_
_space_group_symop_id
_space_group_symop_operation_xyz
1 'x, y, z'
2 '-x, -y, -z'

loop_
_atom_site_label
_atom_site_type_symbol
_atom_site_fract_x
_atom_site_fract_y
_atom_site_fract_z
_atom_site_U_iso_or_equiv
_atom_site_adp_type
_atom_site_occupancy
_atom_site_symmetry_multiplicity
_atom_site_calc_flag
_atom_site_refinement_flags
_atom_site_disorder_assembly
_atom_site_disorder_group
I2 I 0.21438(7) 1.06067(5) 0.01681(4) 0.0776(2) Uani 1 1 d . . .
I3 I 1.43137(6) 0.78991(6) 0.89766(5) 0.0936(3) Uani 1 1 d . . .
I1 I 0.10557(8) -0.03470(4) 0.66684(7) 0.1063(3) Uani 1 1 d . . .
O3 O 0.8048(5) 0.6825(4) 0.6897(3) 0.0529(12) Uani 1 1 d . . .
O1 O 0.2792(6) 0.4079(3) 0.6327(4) 0.0608(14) Uani 1 1 d . . .
O2 O 0.3631(6) 0.7739(4) 0.3633(4) 0.0677(16) Uani 1 1 d . . .
C28 C 0.9401(7) 0.7069(4) 0.7414(5) 0.0411(15) Uani 1 1 d . . .
C22 C 0.3222(8) 0.8367(5) 0.2868(5) 0.0525(19) Uani 1 1 d . . .
C25 C 0.2582(8) 0.9601(5) 0.1314(5) 0.0505(17) Uani 1 1 d . . .
C9 C 0.6941(7) 0.7025(5) 0.7316(5) 0.0487(16) Uani 1 1 d . . .
H9A H 0.6935 0.7728 0.7476 0.058 Uiso 1 1 calc R . .
H9B H 0.7060 0.6639 0.7893 0.058 Uiso 1 1 calc R . .
C16 C 0.2431(8) 0.3088(5) 0.6351(5) 0.0508(18) Uani 1 1 d . . .
C33 C 0.9804(7) 0.7496(5) 0.8316(5) 0.0446(15) Uani 1 1 d . . .
H33 H 0.9136 0.7634 0.8625 0.053 Uiso 1 1 calc R . .
C5 C 0.5595(7) 0.6719(5) 0.6559(5) 0.0439(15) Uani 1 1 d . . .
C21 C 0.2385(8) 0.2406(5) 0.5640(6) 0.0551(19) Uani 1 1 d . . .
H21 H 0.2622 0.2598 0.5097 0.066 Uiso 1 1 calc R . .
C6 C 0.5091(8) 0.5729(5) 0.6503(5) 0.0448(16) Uani 1 1 d . . .
C26 C 0.3718(9) 0.8966(6) 0.1466(6) 0.066(2) Uani 1 1 d . . .
H26 H 0.4264 0.8956 0.1049 0.079 Uiso 1 1 calc R . .
C27 C 0.4009(10) 0.8358(6) 0.2244(6) 0.065(2) Uani 1 1 d . . .
H27 H 0.4761 0.7927 0.2353 0.078 Uiso 1 1 calc R . .
C23 C 0.2085(8) 0.8995(5) 0.2705(6) 0.0558(19) Uani 1 1 d . . .
H23 H 0.1536 0.9005 0.3120 0.067 Uiso 1 1 calc R . .
C29 C 1.0417(8) 0.6861(5) 0.6975(5) 0.0516(18) Uani 1 1 d . . .
H29 H 1.0148 0.6574 0.6365 0.062 Uiso 1 1 calc R . .
C1 C 0.3899(8) 0.5446(5) 0.5759(5) 0.057(2) Uani 1 1 d . . .
C32 C 1.1213(8) 0.7720(5) 0.8761(5) 0.0518(18) Uani 1 1 d . . .
H32 H 1.1486 0.8022 0.9365 0.062 Uiso 1 1 calc R . .
C17 C 0.2067(9) 0.2800(6) 0.7150(6) 0.064(2) Uani 1 1 d . . .
H17 H 0.2080 0.3262 0.7630 0.077 Uiso 1 1 calc R . .
C4 C 0.4941(7) 0.7409(4) 0.5866(5) 0.0457(16) Uani 1 1 d . . .
C30 C 1.1805(8) 0.7067(5) 0.7416(6) 0.0550(18) Uani 1 1 d . . .
H30 H 1.2477 0.6917 0.7112 0.066 Uiso 1 1 calc R . .
C20 C 0.1984(9) 0.1430(5) 0.5735(7) 0.065(2) Uani 1 1 d . . .
H20 H 0.1954 0.0967 0.5252 0.077 Uiso 1 1 calc R . .
C24 C 0.1780(8) 0.9611(5) 0.1909(6) 0.0559(19) Uani 1 1 d . . .
H24 H 0.1016 1.0033 0.1788 0.067 Uiso 1 1 calc R . .
C12 C 0.5533(8) 0.8447(5) 0.5870(6) 0.0525(18) Uani 1 1 d . . .
H12A H 0.5358 0.8665 0.5214 0.063 Uiso 1 1 calc R . .
H12B H 0.6543 0.8439 0.6166 0.063 Uiso 1 1 calc R . .
C18 C 0.1681(9) 0.1812(6) 0.7232(7) 0.067(2) Uani 1 1 d . . .
H18 H 0.1453 0.1611 0.7777 0.080 Uiso 1 1 calc R . .
C7 C 0.3439(10) 0.4352(5) 0.5615(5) 0.062(2) Uani 1 1 d . . .
H7A H 0.2778 0.4251 0.4981 0.074 Uiso 1 1 calc R . .
H7B H 0.4247 0.3939 0.5666 0.074 Uiso 1 1 calc R . .
C14 C 0.5779(8) 0.4979(5) 0.7260(5) 0.0509(17) Uani 1 1 d . . .
H14A H 0.5631 0.4316 0.6971 0.061 Uiso 1 1 calc R . .
H14B H 0.6784 0.5115 0.7474 0.061 Uiso 1 1 calc R . .
C19 C 0.1632(8) 0.1136(5) 0.6524(7) 0.062(2) Uani 1 1 d . . .
C8 C 0.2998(9) 0.7848(5) 0.4387(6) 0.062(2) Uani 1 1 d . . .
H8A H 0.1997 0.7698 0.4152 0.075 Uiso 1 1 calc R . .
H8B H 0.3132 0.8524 0.4642 0.075 Uiso 1 1 calc R . .
C31 C 1.2201(7) 0.7501(5) 0.8320(5) 0.0515(17) Uani 1 1 d . . .
C13 C 0.4899(10) 0.9186(6) 0.6406(7) 0.078(3) Uani 1 1 d . . .
H13A H 0.3897 0.9190 0.6123 0.117 Uiso 1 1 calc R . .
H13B H 0.5283 0.9841 0.6370 0.117 Uiso 1 1 calc R . .
H13C H 0.5114 0.8995 0.7066 0.117 Uiso 1 1 calc R . .
C15 C 0.5243(11) 0.4984(7) 0.8117(6) 0.078(3) Uani 1 1 d . . .
H15A H 0.4244 0.4869 0.7913 0.118 Uiso 1 1 calc R . .
H15B H 0.5454 0.5620 0.8440 0.118 Uiso 1 1 calc R . .
H15C H 0.5688 0.4467 0.8547 0.118 Uiso 1 1 calc R . .
C3 C 0.3717(9) 0.7119(5) 0.5149(6) 0.061(2) Uani 1 1 d . . .
N N 0.8465(19) 0.6928(11) 0.0524(10) 0.136(5) Uani 1 1 d . . .
C34 C 0.978(2) 0.6968(9) 0.0848(10) 0.110(5) Uani 1 1 d . . .
H34 H 1.0222 0.7581 0.0830 0.132 Uiso 1 1 calc R . .
C35 C 1.0561(17) 0.6229(12) 0.1203(11) 0.133(5) Uani 1 1 d . . .
H35 H 1.1533 0.6312 0.1434 0.160 Uiso 1 1 calc R . .
C11A C 0.078(2) 0.5815(19) 0.4418(17) 0.069(6) Uani 0.50 1 d P A 1
H11A H 0.0045 0.5469 0.3935 0.104 Uiso 0.50 1 calc PR A 1
H11B H 0.0516 0.6497 0.4462 0.104 Uiso 0.50 1 calc PR A 1
H11C H 0.0904 0.5500 0.5026 0.104 Uiso 0.50 1 calc PR A 1
C11B C 0.124(2) 0.5704(15) 0.3617(14) 0.083(6) Uani 0.50 1 d P B 2
H11D H 0.0259 0.5687 0.3267 0.125 Uiso 0.50 1 calc PR B 2
H11E H 0.1627 0.5055 0.3596 0.125 Uiso 0.50 1 calc PR B 2
H11F H 0.1722 0.6181 0.3333 0.125 Uiso 0.50 1 calc PR B 2
C2 C 0.3216(10) 0.6141(6) 0.5090(6) 0.083(3) Uani 1 1 d . . .
C38 C 0.7860(16) 0.6027(19) 0.0521(9) 0.132(6) Uani 1 1 d . . .
H38 H 0.6892 0.5954 0.0253 0.158 Uiso 1 1 calc R . .
C37 C 0.862(3) 0.5228(11) 0.0894(14) 0.143(6) Uani 1 1 d . . .
H37 H 0.8199 0.4606 0.0910 0.172 Uiso 1 1 calc R . .
C36 C 0.998(2) 0.5376(13) 0.1233(17) 0.184(9) Uani 1 1 d . . .
H36 H 1.0542 0.4844 0.1504 0.221 Uiso 1 1 calc R . .
C10A C 0.2143(14) 0.5783(9) 0.4153(11) 0.037(3) Uani 0.50 1 d P A 1
H10A H 0.2124 0.6229 0.3629 0.044 Uiso 0.50 1 calc PR A 1
H10B H 0.2338 0.5112 0.3981 0.044 Uiso 0.50 1 calc PR A 1
C10B C 0.142(2) 0.5995(16) 0.4621(16) 0.066(6) Uani 0.50 1 d P B 2
H10C H 0.1063 0.5478 0.4952 0.079 Uiso 0.50 1 calc PR B 2
H10D H 0.0947 0.6614 0.4660 0.079 Uiso 0.50 1 calc PR B 2

loop_
_atom_site_aniso_label
_atom_site_aniso_U_11
_atom_site_aniso_U_22
_atom_site_aniso_U_33
_atom_site_aniso_U_23
_atom_site_aniso_U_13
_atom_site_aniso_U_12
I2 0.0670(4) 0.0911(4) 0.0651(4) 0.0358(3) 0.0045(3) -0.0015(3)
I3 0.0477(3) 0.1423(6) 0.0887(5) -0.0379(4) 0.0189(3) -0.0170(4)
I1 0.1119(6) 0.0465(3) 0.1936(9) 0.0368(4) 0.0950(6) 0.0079(3)
O3 0.041(3) 0.068(3) 0.046(3) -0.012(2) 0.009(2) 0.001(2)
O1 0.084(4) 0.035(2) 0.066(3) 0.001(2) 0.027(3) -0.007(2)
O2 0.078(4) 0.050(3) 0.062(4) 0.024(3) 0.000(3) 0.019(3)
C28 0.045(4) 0.035(3) 0.041(4) 0.000(3) 0.009(3) 0.001(3)
C22 0.057(5) 0.033(3) 0.054(4) 0.008(3) -0.003(4) 0.007(3)
C25 0.054(4) 0.044(4) 0.044(4) 0.008(3) 0.000(3) 0.002(3)
C9 0.047(4) 0.050(4) 0.046(4) -0.003(3) 0.009(3) 0.001(3)
C16 0.059(5) 0.036(3) 0.057(5) 0.010(3) 0.015(4) 0.003(3)
C33 0.045(4) 0.049(4) 0.043(4) -0.006(3) 0.017(3) -0.002(3)
C5 0.044(4) 0.044(3) 0.040(4) -0.002(3) 0.006(3) -0.002(3)
C21 0.070(5) 0.039(3) 0.064(5) 0.004(3) 0.030(4) -0.005(3)
C6 0.053(4) 0.038(3) 0.039(4) 0.009(3) 0.007(3) 0.003(3)
C26 0.074(6) 0.070(5) 0.048(5) 0.003(4) 0.010(4) 0.028(4)
C27 0.072(6) 0.058(5) 0.060(5) -0.002(4) 0.010(4) 0.028(4)
C23 0.042(4) 0.053(4) 0.070(5) 0.023(4) 0.012(4) 0.007(3)
C29 0.053(4) 0.057(4) 0.047(4) -0.014(3) 0.019(4) -0.003(3)
C1 0.066(5) 0.036(3) 0.053(4) 0.009(3) -0.004(4) -0.006(3)
C32 0.053(4) 0.055(4) 0.046(4) -0.009(3) 0.014(3) -0.008(3)
C17 0.075(6) 0.058(5) 0.061(5) 0.008(4) 0.024(4) 0.004(4)
C4 0.047(4) 0.034(3) 0.051(4) 0.007(3) 0.007(3) -0.001(3)
C30 0.054(5) 0.060(4) 0.058(5) -0.006(4) 0.028(4) 0.002(4)
C20 0.081(6) 0.039(4) 0.083(6) 0.001(4) 0.040(5) -0.006(4)
C24 0.037(4) 0.054(4) 0.068(5) 0.019(4) 0.001(4) 0.008(3)
C12 0.057(5) 0.038(3) 0.060(5) 0.000(3) 0.014(4) -0.004(3)
C18 0.072(6) 0.065(5) 0.074(6) 0.029(5) 0.038(5) 0.012(4)
C7 0.092(6) 0.038(4) 0.045(4) 0.008(3) 0.005(4) -0.019(4)
C14 0.048(4) 0.054(4) 0.047(4) 0.011(3) 0.008(3) 0.013(3)
C19 0.059(5) 0.037(4) 0.102(7) 0.024(4) 0.042(5) 0.012(3)
C8 0.072(5) 0.042(4) 0.060(5) 0.014(4) -0.002(4) 0.000(4)
C31 0.043(4) 0.058(4) 0.057(5) -0.008(4) 0.019(3) -0.005(3)
C13 0.084(7) 0.056(5) 0.097(7) -0.011(5) 0.030(6) 0.000(4)
C15 0.087(7) 0.097(7) 0.046(5) 0.020(5) 0.012(5) 0.010(5)
C3 0.068(5) 0.039(3) 0.057(5) 0.013(3) -0.012(4) -0.010(3)
N 0.157(13) 0.140(11) 0.123(10) 0.073(9) 0.056(10) 0.072(10)
C34 0.187(16) 0.065(6) 0.099(10) 0.012(6) 0.073(11) -0.002(9)
C35 0.123(12) 0.113(11) 0.149(13) 0.046(10) 0.016(10) 0.016(9)
C11A 0.040(11) 0.097(16) 0.067(15) -0.002(11) 0.011(10) -0.026(10)
C11B 0.094(16) 0.077(12) 0.065(12) -0.013(10) 0.005(12) -0.018(11)
C2 0.099(7) 0.044(4) 0.064(5) 0.017(4) -0.037(5) -0.020(4)
C38 0.097(10) 0.22(2) 0.066(8) -0.010(11) 0.010(7) 0.003(13)
C37 0.20(2) 0.076(9) 0.163(16) -0.014(9) 0.062(15) -0.028(11)
C36 0.165(18) 0.098(12) 0.27(3) 0.069(13) 0.030(18) 0.044(12)
C10A 0.031(7) 0.036(6) 0.042(8) -0.006(6) 0.009(7) -0.004(5)
C10B 0.063(15) 0.054(10) 0.068(14) 0.015(9) 0.001(13) -0.019(11)

loop_
_atom_type_symbol
_atom_type_description
_atom_type_scat_dispersion_real
_atom_type_scat_dispersion_imag
_atom_type_scat_source
C C 0.0033 0.0016 'International Tables Vol C Tables 4.2.6.8 and 6.1.1.4'
H H 0.0000 0.0000 'International Tables Vol C Tables 4.2.6.8 and 6.1.1.4'
N N 0.0061 0.0033 'International Tables Vol C Tables 4.2.6.8 and 6.1.1.4'
O O 0.0106 0.0060 'International Tables Vol C Tables 4.2.6.8 and 6.1.1.4'
I I -0.4742 1.8119 'International Tables Vol C Tables 4.2.6.8 and 6.1.1.4'

loop_
_geom_angle_atom_site_label_1
_geom_angle_atom_site_label_2
_geom_angle_atom_site_label_3
_geom_angle
C28 O3 C9 118.5(5)
C16 O1 C7 116.3(5)
C22 O2 C8 118.1(6)
O3 C28 C33 125.2(6)
O3 C28 C29 115.9(6)
C33 C28 C29 119.0(6)
O2 C22 C23 123.9(8)
C27 C22 O2 116.4(7)
C27 C22 C23 119.6(7)
C26 C25 I2 120.0(6)
C24 C25 I2 118.8(5)
C24 C25 C26 121.2(7)
O3 C9 C5 105.4(5)
O1 C16 C17 115.5(7)
C21 C16 O1 124.6(6)
C21 C16 C17 119.9(6)
C28 C33 C32 119.7(7)
C6 C5 C9 120.2(6)
C4 C5 C9 118.9(6)
C4 C5 C6 120.7(6)
C16 C21 C20 119.6(7)
C5 C6 C14 121.1(6)
C1 C6 C5 119.3(6)
C1 C6 C14 119.6(6)
C27 C26 C25 118.2(8)
C26 C27 C22 121.7(8)
C22 C23 C24 118.9(8)
C30 C29 C28 121.6(7)
C6 C1 C7 120.1(6)
C2 C1 C6 120.0(6)
C2 C1 C7 119.5(6)
C31 C32 C33 120.4(7)
C16 C17 C18 119.5(8)
C5 C4 C12 121.4(6)
C5 C4 C3 119.0(6)
C3 C4 C12 119.7(6)
C29 C30 C31 119.1(7)
C19 C20 C21 121.0(8)
C25 C24 C23 120.5(7)
C4 C12 C13 112.5(7)
C19 C18 C17 120.6(7)
O1 C7 C1 109.0(6)
C15 C14 C6 114.2(7)
C20 C19 I1 120.6(6)
C18 C19 I1 119.8(6)
C18 C19 C20 119.5(7)
O2 C8 C3 106.2(7)
C32 C31 I3 119.9(5)
C32 C31 C30 120.3(7)
C30 C31 I3 119.7(5)
C4 C3 C8 120.0(6)
C2 C3 C4 120.5(6)
C2 C3 C8 119.4(7)
C34 N C38 116.1(13)
N C34 C35 125.1(14)
C36 C35 C34 118.8(17)
C1 C2 C10A 119.5(8)
C1 C2 C10B 116.7(9)
C3 C2 C1 120.4(7)
C3 C2 C10A 118.3(8)
C3 C2 C10B 115.2(10)
C10A C2 C10B 41.6(9)
N C38 C37 121.6(15)
C36 C37 C38 116.1(16)
C35 C36 C37 122.2(16)
C11A C10A C2 101.5(14)
C11B C10B C2 103(2)

loop_
_geom_bond_atom_site_label_1
_geom_bond_atom_site_label_2
_geom_bond_distance
I2 C25 2.103(7)
I3 C31 2.096(7)
I1 C19 2.089(7)
O3 C28 1.368(8)
O3 C9 1.439(8)
O1 C16 1.373(8)
O1 C7 1.424(9)
O2 C22 1.370(8)
O2 C8 1.430(10)
C28 C33 1.376(9)
C28 C29 1.380(10)
C22 C27 1.369(11)
C22 C23 1.385(10)
C25 C26 1.392(11)
C25 C24 1.345(11)
C9 C5 1.511(9)
C16 C21 1.368(10)
C16 C17 1.378(11)
C33 C32 1.387(10)
C5 C6 1.404(9)
C5 C4 1.394(9)
C21 C20 1.381(9)
C6 C1 1.395(10)
C6 C14 1.514(9)
C26 C27 1.365(11)
C23 C24 1.392(10)
C29 C30 1.364(10)
C1 C7 1.522(9)
C1 C2 1.387(10)
C32 C31 1.362(10)
C17 C18 1.388(11)
C4 C12 1.502(9)
C4 C3 1.397(10)
C30 C31 1.382(10)
C20 C19 1.360(11)
C12 C13 1.515(11)
C18 C19 1.359(12)
C14 C15 1.501(11)
C8 C3 1.507(10)
C3 C2 1.387(10)
N C34 1.253(18)
N C38 1.34(2)
C34 C35 1.283(18)
C35 C36 1.28(2)
C11A C10A 1.53(2)
C11B C10B 1.47(3)
C2 C10A 1.533(15)
C2 C10B 1.72(2)
C38 C37 1.34(2)
C37 C36 1.31(2)
